data_2227607
loop_
_publ_author_name
'Choi, Hong Dae'
'Seo, Pil Ja'
'Son, Byeng Wha'
'Lee, Uk'

_publ_section_title
;
 5-Bromo-3-(4-chlorophenylsulfinyl)-2-methyl-1-benzofuran
;
_journal_coeditor_code HG2719
_journal_issue 11
_journal_name_full 'Acta Crystallographica Section E'
_journal_page_first o2721
_journal_paper_doi 10.1107/S1600536810038870
_journal_volume 66
_journal_year 2010
_chemical_formula_iupac 'C15 H10 Br Cl O2 S'
_chemical_formula_moiety 'C15 H10 Br Cl O2 S'
_chemical_formula_sum 'C15 H10 Br Cl O2 S'
_chemical_formula_weight 369.65
_chemical_name_systematic
;
5-Bromo-3-(4-chlorophenylsulfinyl)-2-methyl-1-benzofuran
;
_space_group_IT_number 14
_symmetry_cell_setting monoclinic
_symmetry_space_group_name_Hall '-P 2ybc'
_symmetry_space_group_name_H-M 'P 1 21/c 1'
_atom_sites_solution_hydrogens difmap
_atom_sites_solution_primary direct
_atom_sites_solution_secondary difmap
_cell_angle_alpha 90.00
_cell_angle_beta 100.602(16)
_cell_angle_gamma 90.00
_cell_formula_units_Z 4
_cell_length_a 11.530(6)
_cell_length_b 5.834(3)
_cell_length_c 22.045(13)
_cell_measurement_reflns_used 4598
_cell_measurement_temperature 173(2)
_cell_measurement_theta_max 27.80
_cell_measurement_theta_min 2.35
_cell_volume 1457.6(14)
_computing_cell_refinement '<i>SAINT</i> (Bruker, 2009)'
_computing_data_collection '<i>APEX2</i> (Bruker, 2009)'
_computing_data_reduction '<i>SAINT</i> (Bruker, 2009)'
_computing_molecular_graphics '<i>ORTEP-3</i> (Farrugia, 1997) and <i>DIAMOND</i> (Brandenburg, 1998)'
_computing_publication_material '<i>SHELXL97</i> (Sheldrick, 2008)'
_computing_structure_refinement '<i>SHELXL97</i> (Sheldrick, 2008)'
_computing_structure_solution '<i>SHELXS97</i> (Sheldrick, 2008)'
_diffrn_ambient_temperature 173(2)
_diffrn_detector_area_resol_mean 10.0
_diffrn_measured_fraction_theta_full 0.994
_diffrn_measured_fraction_theta_max 0.994
_diffrn_measurement_device_type 'Bruker SMART APEXII CCD'
_diffrn_measurement_method '\f and \w scans'
_diffrn_radiation_monochromator 'graphite multilayer'
_diffrn_radiation_source 'rotating anode'
_diffrn_radiation_type MoK\a
_diffrn_radiation_wavelength 0.71073
_diffrn_reflns_av_R_equivalents 0.0537
_diffrn_reflns_av_sigmaI/netI 0.0507
_diffrn_reflns_limit_h_max 14
_diffrn_reflns_limit_h_min -14
_diffrn_reflns_limit_k_max 7
_diffrn_reflns_limit_k_min -7
_diffrn_reflns_limit_l_max 28
_diffrn_reflns_limit_l_min -28
_diffrn_reflns_number 12344
_diffrn_reflns_theta_full 27.00
_diffrn_reflns_theta_max 27.00
_diffrn_reflns_theta_min 1.80
_diffrn_standards_number 0
_exptl_absorpt_coefficient_mu 3.143
_exptl_absorpt_correction_T_max 0.7457
_exptl_absorpt_correction_T_min 0.6250
_exptl_absorpt_correction_type multi-scan
_exptl_absorpt_process_details '(SADABS; Bruker, 2009)'
_exptl_crystal_colour colourless
_exptl_crystal_density_diffrn 1.684
_exptl_crystal_density_method 'not measured'
_exptl_crystal_description block
_exptl_crystal_F_000 736
_exptl_crystal_size_max 0.196
_exptl_crystal_size_mid 0.163
_exptl_crystal_size_min 0.146
_refine_diff_density_max 0.372
_refine_diff_density_min -0.610
_refine_ls_extinction_method none
_refine_ls_goodness_of_fit_ref 1.081
_refine_ls_hydrogen_treatment constr
_refine_ls_matrix_type full
_refine_ls_number_parameters 182
_refine_ls_number_reflns 3169
_refine_ls_number_restraints 0
_refine_ls_restrained_S_all 1.081
_refine_ls_R_factor_all 0.0513
_refine_ls_R_factor_gt 0.0400
_refine_ls_shift/su_max 0.001
_refine_ls_shift/su_mean 0.000
_refine_ls_structure_factor_coef Fsqd
_refine_ls_weighting_details 'calc w=1/[\s^2^(Fo^2^)+(0.0713P)^2^+0.0000P] where P=(Fo^2^+2Fc^2^)/3'
_refine_ls_weighting_scheme calc
_refine_ls_wR_factor_gt 0.1191
_refine_ls_wR_factor_ref 0.1245
_reflns_number_gt 2505
_reflns_number_total 3169
_reflns_threshold_expression I>2\s(I)
_cod_data_source_file hg2719.cif
_cod_data_source_block I
_cod_original_cell_volume 1457.6(15)
_cod_original_sg_symbol_H-M 'P 21/c'
_cod_database_code 2227607
_cod_database_fobs_code 2227607

loop_
_symmetry_equiv_pos_as_xyz
'x, y, z'
'-x, y+1/2, -z+1/2'
'-x, -y, -z'
'x, -y-1/2, z-1/2'

loop_
_atom_site_type_symbol
_atom_site_label
_atom_site_fract_x
_atom_site_fract_y
_atom_site_fract_z
_atom_site_U_iso_or_equiv
_atom_site_adp_type
_atom_site_calc_flag
_atom_site_refinement_flags
_atom_site_occupancy
_atom_site_disorder_assembly
_atom_site_disorder_group
Br Br 0.49545(3) 1.26359(6) 0.558213(16) 0.05190(16) Uani d . 1 . .
Cl Cl 0.73989(8) 0.5654(2) 0.33164(3) 0.0649(3) Uani d . 1 . .
S S 0.93528(6) 0.61437(15) 0.61528(3) 0.0386(2) Uani d . 1 . .
O O1 0.69728(19) 0.4763(4) 0.71682(8) 0.0423(5) Uani d . 1 . .
O O2 0.9809(2) 0.8550(5) 0.62575(10) 0.0516(6) Uani d . 1 . .
C C1 0.8083(3) 0.5913(5) 0.64826(12) 0.0345(6) Uani d . 1 . .
C C2 0.7048(3) 0.7367(5) 0.64045(12) 0.0328(6) Uani d . 1 . .
C C3 0.6625(2) 0.9187(5) 0.60174(12) 0.0344(6) Uani d . 1 . .
H H3 0.7039 0.9731 0.5711 0.041 Uiso calc R 1 . .
C C4 0.5576(3) 1.0161(5) 0.61011(12) 0.0371(6) Uani d . 1 . .
C C5 0.4941(3) 0.9380(6) 0.65489(13) 0.0433(7) Uani d . 1 . .
H H5 0.4221 1.0104 0.6590 0.052 Uiso calc R 1 . .
C C6 0.5362(3) 0.7563(6) 0.69289(13) 0.0453(8) Uani d . 1 . .
H H6 0.4950 0.7011 0.7235 0.054 Uiso calc R 1 . .
C C7 0.6407(3) 0.6592(6) 0.68429(12) 0.0368(6) Uani d . 1 . .
C C8 0.7994(3) 0.4395(5) 0.69429(12) 0.0371(7) Uani d . 1 . .
C C9 0.8777(4) 0.2533(6) 0.72349(16) 0.0533(9) Uani d . 1 . .
H H9A 0.9466 0.2421 0.7035 0.080 Uiso calc R 1 . .
H H9B 0.8346 0.1077 0.7189 0.080 Uiso calc R 1 . .
H H9C 0.9037 0.2870 0.7674 0.080 Uiso calc R 1 . .
C C10 0.8689(2) 0.6021(5) 0.53503(12) 0.0300(6) Uani d . 1 . .
C C11 0.8105(3) 0.4075(5) 0.50999(14) 0.0451(8) Uani d . 1 . .
H H11 0.7987 0.2828 0.5359 0.054 Uiso calc R 1 . .
C C12 0.7695(3) 0.3952(6) 0.44718(15) 0.0488(8) Uani d . 1 . .
H H12 0.7280 0.2639 0.4293 0.059 Uiso calc R 1 . .
C C13 0.7902(2) 0.5784(6) 0.41089(13) 0.0390(7) Uani d . 1 . .
C C14 0.8486(3) 0.7708(5) 0.43509(15) 0.0434(8) Uani d . 1 . .
H H14 0.8616 0.8944 0.4091 0.052 Uiso calc R 1 . .
C C15 0.8881(3) 0.7822(5) 0.49797(14) 0.0395(7) Uani d . 1 . .
H H15 0.9286 0.9148 0.5157 0.047 Uiso calc R 1 . .

loop_
_atom_site_aniso_label
_atom_site_aniso_U_11
_atom_site_aniso_U_22
_atom_site_aniso_U_33
_atom_site_aniso_U_12
_atom_site_aniso_U_13
_atom_site_aniso_U_23
Br 0.0453(2) 0.0542(3) 0.0552(2) 0.01571(15) 0.00677(17) 0.00300(14)
Cl 0.0517(5) 0.1073(8) 0.0349(4) 0.0106(5) 0.0053(4) -0.0076(4)
S 0.0285(4) 0.0529(5) 0.0344(4) 0.0028(3) 0.0059(3) 0.0022(3)
O1 0.0496(13) 0.0516(13) 0.0274(9) -0.0036(11) 0.0116(9) 0.0057(8)
O2 0.0441(13) 0.0659(15) 0.0450(12) -0.0217(13) 0.0090(10) -0.0112(11)
C1 0.0330(15) 0.0442(17) 0.0269(12) 0.0012(13) 0.0067(11) 0.0009(11)
C2 0.0307(15) 0.0414(17) 0.0263(12) -0.0052(12) 0.0054(11) -0.0035(10)
C3 0.0310(14) 0.0427(17) 0.0312(13) -0.0006(13) 0.0099(11) 0.0014(11)
C4 0.0320(14) 0.0464(17) 0.0323(13) 0.0004(14) 0.0040(12) -0.0075(12)
C5 0.0300(15) 0.064(2) 0.0374(14) 0.0020(15) 0.0105(12) -0.0127(14)
C6 0.0412(18) 0.068(2) 0.0301(15) -0.0078(15) 0.0159(14) -0.0050(13)
C7 0.0394(16) 0.0462(17) 0.0252(12) -0.0063(14) 0.0067(12) -0.0033(12)
C8 0.0436(16) 0.0414(16) 0.0257(12) -0.0029(14) 0.0046(12) -0.0003(11)
C9 0.068(3) 0.051(2) 0.0385(16) 0.0065(16) 0.0032(17) 0.0119(13)
C10 0.0256(13) 0.0325(14) 0.0334(13) 0.0047(11) 0.0096(11) 0.0010(10)
C11 0.054(2) 0.0348(16) 0.0470(16) -0.0054(15) 0.0095(15) 0.0040(13)
C12 0.052(2) 0.0419(18) 0.0496(17) -0.0068(16) 0.0025(15) -0.0083(14)
C13 0.0278(14) 0.058(2) 0.0336(14) 0.0102(14) 0.0110(12) -0.0027(13)
C14 0.0409(18) 0.052(2) 0.0395(15) 0.0005(15) 0.0137(14) 0.0109(13)
C15 0.0374(17) 0.0410(17) 0.0424(15) -0.0088(13) 0.0132(14) -0.0017(12)

loop_
_atom_type_symbol
_atom_type_description
_atom_type_scat_dispersion_real
_atom_type_scat_dispersion_imag
_atom_type_scat_source
C C 0.0033 0.0016 'International Tables Vol C Tables 4.2.6.8 and 6.1.1.4'
H H 0.0000 0.0000 'International Tables Vol C Tables 4.2.6.8 and 6.1.1.4'
O O 0.0106 0.0060 'International Tables Vol C Tables 4.2.6.8 and 6.1.1.4'
S S 0.1246 0.1234 'International Tables Vol C Tables 4.2.6.8 and 6.1.1.4'
Cl Cl 0.1484 0.1585 'International Tables Vol C Tables 4.2.6.8 and 6.1.1.4'
Br Br -0.2901 2.4595 'International Tables Vol C Tables 4.2.6.8 and 6.1.1.4'

loop_
_geom_angle_atom_site_label_1
_geom_angle_atom_site_label_2
_geom_angle_atom_site_label_3
_geom_angle_site_symmetry_1
_geom_angle_site_symmetry_3
_geom_angle
_geom_angle_publ_flag
C4 Br Br . 3_686 155.35(9) ?
O2 S C1 . . 107.65(14) ?
O2 S C10 . . 105.22(13) ?
C1 S C10 . . 99.69(13) ?
C8 O1 C7 . . 106.7(2) ?
C8 C1 C2 . . 107.2(3) ?
C8 C1 S . . 122.7(2) ?
C2 C1 S . . 129.6(2) ?
C3 C2 C7 . . 120.1(3) ?
C3 C2 C1 . . 135.0(3) ?
C7 C2 C1 . . 104.9(2) ?
C4 C3 C2 . . 116.6(3) ?
C4 C3 H3 . . 121.7 ?
C2 C3 H3 . . 121.7 ?
C3 C4 C5 . . 122.9(3) ?
C3 C4 Br . . 118.4(2) ?
C5 C4 Br . . 118.7(2) ?
C6 C5 C4 . . 120.1(3) ?
C6 C5 H5 . . 119.9 ?
C4 C5 H5 . . 119.9 ?
C7 C6 C5 . . 116.8(3) ?
C7 C6 H6 . . 121.6 ?
C5 C6 H6 . . 121.6 ?
C6 C7 O1 . . 126.1(3) ?
C6 C7 C2 . . 123.4(3) ?
O1 C7 C2 . . 110.5(3) ?
C1 C8 O1 . . 110.7(3) ?
C1 C8 C9 . . 132.5(3) ?
O1 C8 C9 . . 116.8(3) ?
C8 C9 H9A . . 109.5 ?
C8 C9 H9B . . 109.5 ?
H9A C9 H9B . . 109.5 ?
C8 C9 H9C . . 109.5 ?
H9A C9 H9C . . 109.5 ?
H9B C9 H9C . . 109.5 ?
C15 C10 C11 . . 120.7(3) ?
C15 C10 S . . 118.0(2) ?
C11 C10 S . . 120.9(2) ?
C12 C11 C10 . . 119.7(3) ?
C12 C11 H11 . . 120.2 ?
C10 C11 H11 . . 120.2 ?
C11 C12 C13 . . 118.5(3) ?
C11 C12 H12 . . 120.8 ?
C13 C12 H12 . . 120.8 ?
C14 C13 C12 . . 122.3(3) ?
C14 C13 Cl . . 118.5(2) ?
C12 C13 Cl . . 119.1(2) ?
C13 C14 C15 . . 118.7(3) ?
C13 C14 H14 . . 120.7 ?
C15 C14 H14 . . 120.7 ?
C10 C15 C14 . . 120.1(3) ?
C10 C15 H15 . . 120.0 ?
C14 C15 H15 . . 120.0 ?

loop_
_geom_bond_atom_site_label_1
_geom_bond_atom_site_label_2
_geom_bond_site_symmetry_2
_geom_bond_distance
_geom_bond_publ_flag
Br C4 . 1.899(3) ?
Br Br 3_686 3.7826(17) ?
Cl C13 . 1.738(3) ?
S O2 . 1.502(3) ?
S C1 . 1.756(3) ?
S C10 . 1.795(3) ?
O1 C8 . 1.376(4) ?
O1 C7 . 1.381(4) ?
C1 C8 . 1.365(4) ?
C1 C2 . 1.448(4) ?
C2 C3 . 1.393(4) ?
C2 C7 . 1.395(4) ?
C3 C4 . 1.379(4) ?
C3 H3 . 0.9500 ?
C4 C5 . 1.409(4) ?
C5 C6 . 1.383(5) ?
C5 H5 . 0.9500 ?
C6 C7 . 1.376(5) ?
C6 H6 . 0.9500 ?
C8 C9 . 1.482(4) ?
C9 H9A . 0.9800 ?
C9 H9B . 0.9800 ?
C9 H9C . 0.9800 ?
C10 C15 . 1.373(4) ?
C10 C11 . 1.382(4) ?
C11 C12 . 1.380(4) ?
C11 H11 . 0.9500 ?
C12 C13 . 1.382(5) ?
C12 H12 . 0.9500 ?
C13 C14 . 1.366(5) ?
C14 C15 . 1.379(4) ?
C14 H14 . 0.9500 ?
C15 H15 . 0.9500 ?

loop_
_geom_hbond_atom_site_label_D
_geom_hbond_atom_site_label_H
_geom_hbond_atom_site_label_A
_geom_hbond_site_symmetry_A
_geom_hbond_distance_DH
_geom_hbond_distance_HA
_geom_hbond_distance_DA
_geom_hbond_angle_DHA
C9 H9C O2 2_746 0.98 2.51 3.473(5) 166.1
C14 H14 O2 3_776 0.95 2.56 3.376(4) 144.6

loop_
_geom_torsion_atom_site_label_1
_geom_torsion_atom_site_label_2
_geom_torsion_atom_site_label_3
_geom_torsion_atom_site_label_4
_geom_torsion_site_symmetry_1
_geom_torsion_site_symmetry_2
_geom_torsion_site_symmetry_3
_geom_torsion_site_symmetry_4
_geom_torsion
_geom_torsion_publ_flag
O2 S C1 C8 . . . . -120.0(3) ?
C10 S C1 C8 . . . . 130.5(2) ?
O2 S C1 C2 . . . . 50.7(3) ?
C10 S C1 C2 . . . . -58.8(3) ?
C8 C1 C2 C3 . . . . -179.5(3) ?
S C1 C2 C3 . . . . 8.7(5) ?
C8 C1 C2 C7 . . . . 0.6(3) ?
S C1 C2 C7 . . . . -171.2(2) ?
C7 C2 C3 C4 . . . . 1.0(4) ?
C1 C2 C3 C4 . . . . -178.9(3) ?
C2 C3 C4 C5 . . . . -0.4(4) ?
C2 C3 C4 Br . . . . -179.6(2) ?
C3 C4 C5 C6 . . . . 0.0(5) ?
Br C4 C5 C6 . . . . 179.2(2) ?
C4 C5 C6 C7 . . . . -0.2(4) ?
C5 C6 C7 O1 . . . . -179.5(3) ?
C5 C6 C7 C2 . . . . 0.8(5) ?
C8 O1 C7 C6 . . . . -178.6(3) ?
C8 O1 C7 C2 . . . . 1.1(3) ?
C3 C2 C7 C6 . . . . -1.3(4) ?
C1 C2 C7 C6 . . . . 178.7(3) ?
C3 C2 C7 O1 . . . . 179.0(2) ?
C1 C2 C7 O1 . . . . -1.0(3) ?
C2 C1 C8 O1 . . . . 0.0(3) ?
S C1 C8 O1 . . . . 172.54(19) ?
C2 C1 C8 C9 . . . . -178.9(3) ?
S C1 C8 C9 . . . . -6.4(5) ?
C7 O1 C8 C1 . . . . -0.7(3) ?
C7 O1 C8 C9 . . . . 178.4(3) ?
O2 S C10 C15 . . . . 10.8(3) ?
C1 S C10 C15 . . . . 122.2(2) ?
O2 S C10 C11 . . . . -175.8(2) ?
C1 S C10 C11 . . . . -64.3(3) ?
C15 C10 C11 C12 . . . . -0.9(5) ?
S C10 C11 C12 . . . . -174.2(3) ?
C10 C11 C12 C13 . . . . 1.1(5) ?
C11 C12 C13 C14 . . . . -0.7(5) ?
C11 C12 C13 Cl . . . . 179.7(3) ?
C12 C13 C14 C15 . . . . 0.0(5) ?
Cl C13 C14 C15 . . . . 179.7(3) ?
C11 C10 C15 C14 . . . . 0.3(5) ?
S C10 C15 C14 . . . . 173.8(3) ?
C13 C14 C15 C10 . . . . 0.2(5) ?
